data_2300152
loop_
_publ_author_name
'Cernik, R. J.'
'Barwick, M.'
'Azough, F.'
'Freer, R.'

_publ_section_title
;
 A synchrotron X-ray study of structural ordering in~the microwave
 dielectric ceramic system:
 Ba(Ni~1/3~Nb~2/3~)O~3~--Ba(Zn~1/3~Nb~2/3~)O~3~
;
_journal_issue 4
_journal_name_full 'Journal of Applied Crystallography'
_journal_page_first 749
_journal_page_last 755
_journal_paper_doi 10.1107/S0021889807028051
_journal_volume 40
_journal_year 2007
_space_group_IT_number 221
_symmetry_space_group_name_Hall '-P 4 2 3'
_symmetry_space_group_name_H-M 'P m -3 m'
_cell_angle_alpha 90
_cell_angle_beta 90
_cell_angle_gamma 90
_cell_length_a 4.06857(10)
_cell_length_b 4.06857(10)
_cell_length_c 4.06857(10)
_cell_volume 67.348(3)
_cod_data_source_file hx5056.cif
_cod_data_source_block mix_0.35_BNN_Pm3m_2
_cod_original_cell_volume 67.348(5)
_cod_database_code 2300152

loop_
_symmetry_equiv_pos_as_xyz
'-x, -y, -z'
'-x, -y, z'
'-x, -z, -y'
'-x, -z, y'
'-x, z, -y'
'-x, z, y'
'-x, y, -z'
'-x, y, z'
'-y, -x, -z'
'-y, -x, z'
'-y, -z, -x'
'-y, -z, x'
'-y, z, -x'
'-y, z, x'
'-y, x, -z'
'-y, x, z'
'-z, -x, -y'
'-z, -x, y'
'-z, -y, -x'
'-z, -y, x'
'-z, y, -x'
'-z, y, x'
'-z, x, -y'
'-z, x, y'
'z, -x, -y'
'z, -x, y'
'z, -y, -x'
'z, -y, x'
'z, y, -x'
'z, y, x'
'z, x, -y'
'z, x, y'
'y, -x, -z'
'y, -x, z'
'y, -z, -x'
'y, -z, x'
'y, z, -x'
'y, z, x'
'y, x, -z'
'y, x, z'
'x, -y, -z'
'x, -y, z'
'x, -z, -y'
'x, -z, y'
'x, z, -y'
'x, z, y'
'x, y, -z'
'x, y, z'

loop_
_atom_site_type_symbol
_atom_site_label
_atom_site_fract_x
_atom_site_fract_y
_atom_site_fract_z
_atom_site_occupancy
Ba+2 A 0 0 0 1
Nb+5 B 0.5 0.5 0.5 0.67
Ni+2 B 0.5 0.5 0.5 0.33
O-2 O1 0.5 0.5 0 1
